data_7035971
loop_
_publ_author_name
'Brisdon, Alan K.'
'Ali Ghaba, Hana'
'Beutel, Bernd'
'Egjandi, Amina'
'Addaraidi, Arij'
'Pritchard, Robin G.'

_publ_section_title
;
 Perfluoropropenyl-containing phosphines from HFC replacements.
;
_journal_issue 45
_journal_name_full 'Dalton transactions (Cambridge, England : 2003)'
_journal_page_first 19717
_journal_page_last 19731
_journal_paper_doi 10.1039/c5dt02043c
_journal_volume 44
_journal_year 2015
_chemical_formula_moiety 'C14 H4 F20 P2'
_chemical_formula_sum 'C14 H4 F20 P2'
_chemical_formula_weight 614.11
_chemical_name_systematic
;
 (CF3CF=CF)2PCH2CH2P(CF=CFCF3)2
;
_space_group_IT_number 15
_symmetry_cell_setting monoclinic
_symmetry_Int_Tables_number 15
_symmetry_space_group_name_Hall '-C 2yc'
_symmetry_space_group_name_H-M 'C 1 2/c 1'
_atom_sites_solution_hydrogens geom
_audit_conform_dict_location ftp://ftp.iucr.org/pub/cif_core.dic
_audit_conform_dict_name cif_core.dic
_audit_conform_dict_version 2.4.3
_audit_creation_date 2014-08-08T11:57:33-00:00
_audit_creation_method 'WinGX routine CIF_UPDATE'
_audit_update_record
;
2015-07-08 deposited with the CCDC.
2015-07-16 downloaded from the CCDC.
;
_cell_angle_alpha 90
_cell_angle_beta 106.437(19)
_cell_angle_gamma 90
_cell_formula_units_Z 4
_cell_length_a 22.171(6)
_cell_length_b 5.9138(11)
_cell_length_c 15.967(3)
_cell_measurement_reflns_used 0
_cell_measurement_temperature 293(2)
_cell_measurement_theta_max 0
_cell_measurement_theta_min 0
_cell_measurement_wavelength 0.71073
_cell_volume 2008.0(8)
_computing_cell_refinement 'CrysalisPro  Version 1.171.36.28a (Agilent Technologies, 2013)'
_computing_data_collection 'CrysalisPro  Version 1.171.36.28a (Agilent Technologies, 2013)'
_computing_data_reduction 'CrysalisPro  Version 1.171.36.28a (Agilent Technologies, 2013)'
_computing_molecular_graphics 'Ortep for Windows (Farrugia, 2012)'
_computing_publication_material 'Platon (Spek 2105)'
_computing_structure_refinement 'SHELXL-2014 (Sheldrick, 2014)'
_computing_structure_solution 'SIR-92 (Altomare et al., 1994)'
_diffrn_ambient_temperature 293(2)
_diffrn_detector_area_resol_mean 8.3367
_diffrn_measured_fraction_theta_full 0.998
_diffrn_measured_fraction_theta_max 0.897
_diffrn_measurement_device_type 'Xcalibur, Sapphire2, large Be window'
_diffrn_measurement_method '\w scans'
_diffrn_radiation_probe x-ray
_diffrn_radiation_type MoK\a
_diffrn_radiation_wavelength 0.71073
_diffrn_reflns_av_R_equivalents 0.1306
_diffrn_reflns_Laue_measured_fraction_full 0.998
_diffrn_reflns_Laue_measured_fraction_max 0.897
_diffrn_reflns_limit_h_max 29
_diffrn_reflns_limit_h_min -13
_diffrn_reflns_limit_k_max 7
_diffrn_reflns_limit_k_min -7
_diffrn_reflns_limit_l_max 20
_diffrn_reflns_limit_l_min -20
_diffrn_reflns_number 6946
_diffrn_reflns_point_group_measured_fraction_full 0.998
_diffrn_reflns_point_group_measured_fraction_max 0.897
_diffrn_reflns_theta_full 25.242
_diffrn_reflns_theta_max 28.537
_diffrn_reflns_theta_min 3.576
_exptl_absorpt_coefficient_mu 0.401
_exptl_absorpt_correction_T_max 1.00000
_exptl_absorpt_correction_T_min 0.29750
_exptl_absorpt_correction_type multi-scan
_exptl_absorpt_process_details
;
CrysAlisPro, Agilent Technologies,
Version 1.171.36.28a (release 18-03-2013 CrysAlis171 .NET)
(compiled Mar 18 2013,11:47:30)
Empirical absorption correction using spherical harmonics,
 implemented in SCALE3 ABSPACK scaling algorithm.
;
_exptl_crystal_colour colourless
_exptl_crystal_density_diffrn 2.031
_exptl_crystal_density_method 'not measured'
_exptl_crystal_description plate
_exptl_crystal_F_000 1192
_exptl_crystal_size_max 0.15
_exptl_crystal_size_mid 0.04
_exptl_crystal_size_min 0.015
_refine_diff_density_max 0.949
_refine_diff_density_min -0.677
_refine_diff_density_rms 0.125
_refine_ls_extinction_method none
_refine_ls_goodness_of_fit_ref 0.977
_refine_ls_hydrogen_treatment constr
_refine_ls_matrix_type full
_refine_ls_number_constraints 0
_refine_ls_number_parameters 163
_refine_ls_number_reflns 2288
_refine_ls_number_restraints 0
_refine_ls_restrained_S_all 0.977
_refine_ls_R_factor_all 0.2246
_refine_ls_R_factor_gt 0.1082
_refine_ls_shift/su_max 0
_refine_ls_shift/su_mean 0
_refine_ls_structure_factor_coef Fsqd
_refine_ls_weighting_details 'w=1/[\s^2^(Fo^2^)+(0.1673P)^2^] where P=(Fo^2^+2Fc^2^)/3'
_refine_ls_weighting_scheme calc
_refine_ls_wR_factor_gt 0.2568
_refine_ls_wR_factor_ref 0.3558
_reflns_number_gt 877
_reflns_number_total 2288
_reflns_threshold_expression 'I > 2\s(I)'
_cod_data_source_file c5dt02043c1.cif
_cod_data_source_block orgp204
_cod_depositor_comments 'Adding full bibliography for 7035966--7035973.cif.'
_cod_original_sg_symbol_H-M 'C 2/c'
_cod_database_code 7035971

loop_
_symmetry_equiv_pos_as_xyz
'x, y, z'
'-x, y, -z+1/2'
'x+1/2, y+1/2, z'
'-x+1/2, y+1/2, -z+1/2'
'-x, -y, -z'
'x, -y, z-1/2'
'-x+1/2, -y+1/2, -z'
'x+1/2, -y+1/2, z-1/2'

loop_
_atom_site_label
_atom_site_type_symbol
_atom_site_fract_x
_atom_site_fract_y
_atom_site_fract_z
_atom_site_U_iso_or_equiv
_atom_site_adp_type
_atom_site_occupancy
_atom_site_calc_flag
C1 C 0.1789(4) 0.8245(14) 0.1638(6) 0.050(2) Uani 1 d
C2 C 0.1557(4) 0.7193(15) 0.2221(6) 0.059(3) Uani 1 d
C3 C 0.1107(4) 0.5233(15) 0.2099(7) 0.061(2) Uani 1 d
C4 C 0.1444(4) 1.0398(13) 0.0083(6) 0.052(2) Uani 1 d
C5 C 0.0915(4) 1.0950(14) -0.0525(6) 0.055(2) Uani 1 d
C6 C 0.0383(4) 0.9437(19) -0.0975(6) 0.066(3) Uani 1 d
C7 C 0.2478(4) 0.7620(11) 0.0467(5) 0.049(2) Uani 1 d
H7A H 0.2674 0.9028 0.0714 0.058 Uiso 1 calc
H7B H 0.2706 0.639 0.082 0.058 Uiso 1 calc
F1 F 0.2186(2) 0.9937(8) 0.2004(3) 0.0660(15) Uani 1 d
F2 F 0.1691(2) 0.7827(9) 0.3055(3) 0.0679(15) Uani 1 d
F3A F 0.0594(2) 0.5675(9) 0.2295(4) 0.0823(18) Uani 1 d
F3B F 0.1376(3) 0.3484(10) 0.2594(5) 0.098(2) Uani 1 d
F3C F 0.0930(3) 0.4492(11) 0.1265(4) 0.104(2) Uani 1 d
F4 F 0.1865(2) 1.2094(8) 0.0342(4) 0.0696(16) Uani 1 d
F5 F 0.0802(3) 1.3066(9) -0.0798(4) 0.0787(18) Uani 1 d
F6A F 0.0324(3) 0.7682(11) -0.0530(7) 0.156(4) Uani 1 d
F6B F 0.0449(5) 0.879(3) -0.1678(8) 0.275(9) Uani 1 d
F6C F -0.0156(3) 1.0392(10) -0.1131(5) 0.114(3) Uani 1 d
P1 P 0.16633(10) 0.7583(3) 0.05054(14) 0.0486(8) Uani 1 d

loop_
_atom_site_aniso_label
_atom_site_aniso_U_11
_atom_site_aniso_U_22
_atom_site_aniso_U_33
_atom_site_aniso_U_23
_atom_site_aniso_U_13
_atom_site_aniso_U_12
C1 0.045(5) 0.036(4) 0.063(5) -0.009(4) 0.005(4) -0.001(4)
C2 0.035(5) 0.052(6) 0.073(6) -0.014(5) -0.011(4) -0.001(4)
C3 0.055(6) 0.058(6) 0.069(6) -0.003(4) 0.016(5) 0.001(5)
C4 0.051(5) 0.028(4) 0.073(6) -0.015(4) 0.012(4) -0.006(4)
C5 0.058(5) 0.035(5) 0.066(5) -0.015(4) 0.006(4) 0.017(4)
C6 0.057(6) 0.075(8) 0.057(6) -0.020(5) -0.001(5) 0.015(5)
C7 0.053(5) 0.023(4) 0.055(5) -0.008(3) -0.007(4) 0.008(3)
F1 0.067(3) 0.046(3) 0.076(4) -0.016(2) 0.007(3) -0.013(2)
F2 0.068(3) 0.063(4) 0.065(3) -0.016(2) 0.005(3) -0.003(2)
F3A 0.052(3) 0.075(4) 0.118(5) 0.004(3) 0.020(3) -0.006(3)
F3B 0.080(4) 0.051(4) 0.148(6) 0.032(4) 0.007(4) -0.001(3)
F3C 0.121(5) 0.095(5) 0.097(5) -0.035(3) 0.030(4) -0.063(4)
F4 0.060(3) 0.036(3) 0.098(4) -0.004(2) -0.002(3) 0.005(2)
F5 0.090(4) 0.042(3) 0.089(4) 0.007(3) 0.000(3) 0.029(3)
F6A 0.081(5) 0.051(4) 0.255(10) 0.027(5) -0.086(5) -0.008(3)
F6B 0.153(8) 0.50(2) 0.197(11) -0.254(14) 0.087(8) -0.125(11)
F6C 0.056(3) 0.074(4) 0.179(7) 0.010(4) -0.023(4) 0.011(3)
P1 0.0434(13) 0.0240(12) 0.0682(16) -0.0079(9) -0.0008(10) 0.0033(9)

loop_
_atom_type_symbol
_atom_type_description
_atom_type_scat_dispersion_real
_atom_type_scat_dispersion_imag
_atom_type_scat_source
C C 0.0033 0.0016 'International Tables Vol C Tables 4.2.6.8 and 6.1.1.4'
F F 0.0171 0.0103 'International Tables Vol C Tables 4.2.6.8 and 6.1.1.4'
P P 0.1023 0.0942 'International Tables Vol C Tables 4.2.6.8 and 6.1.1.4'
H H 0 0 'International Tables Vol C Tables 4.2.6.8 and 6.1.1.4'

loop_
_geom_angle_atom_site_label_1
_geom_angle_atom_site_label_2
_geom_angle_atom_site_label_3
_geom_angle
_geom_angle_site_symmetry_1
C2 C1 F1 112.0(7) .
C2 C1 P1 128.3(7) .
F1 C1 P1 119.6(6) .
F2 C2 C1 123.0(8) .
F2 C2 C3 107.3(8) .
C1 C2 C3 129.7(8) .
F3A C3 F3B 106.8(8) .
F3A C3 F3C 105.9(8) .
F3B C3 F3C 106.8(8) .
F3A C3 C2 114.2(8) .
F3B C3 C2 110.6(7) .
F3C C3 C2 112.0(8) .
C5 C4 F4 115.5(8) .
C5 C4 P1 125.7(6) .
F4 C4 P1 118.6(6) .
F5 C5 C4 121.0(8) .
F5 C5 C6 111.0(8) .
C4 C5 C6 128.0(8) .
F6B C6 F6C 107.8(10) .
F6B C6 F6A 107.9(13) .
F6C C6 F6A 103.2(9) .
F6B C6 C5 110.2(10) .
F6C C6 C5 113.3(8) .
F6A C6 C5 114.0(8) .
C7 C7 P1 111.6(7) 7_565
C7 C7 H7A 109.3 7_565
P1 C7 H7A 109.3 .
C7 C7 H7B 109.3 7_565
P1 C7 H7B 109.3 .
H7A C7 H7B 108 .
C1 P1 C4 97.1(4) .
C1 P1 C7 99.1(4) .
C4 P1 C7 98.1(4) .

loop_
_geom_bond_atom_site_label_1
_geom_bond_atom_site_label_2
_geom_bond_distance
_geom_bond_site_symmetry_2
C1 C2 1.336(12) .
C1 F1 1.352(9) .
C1 P1 1.793(9) .
C2 F2 1.334(10) .
C2 C3 1.506(12) .
C3 F3A 1.290(10) .
C3 F3B 1.336(10) .
C3 F3C 1.350(10) .
C4 C5 1.334(11) .
C4 F4 1.353(8) .
C4 P1 1.810(8) .
C5 F5 1.325(9) .
C5 C6 1.493(13) .
C6 F6B 1.234(11) .
C6 F6C 1.280(10) .
C6 F6A 1.285(12) .
C7 C7 1.529(15) 7_565
C7 P1 1.825(8) .
C7 H7A 0.97 .
C7 H7B 0.97 .

loop_
_geom_torsion_atom_site_label_1
_geom_torsion_atom_site_label_2
_geom_torsion_atom_site_label_3
_geom_torsion_atom_site_label_4
_geom_torsion
_geom_torsion_site_symmetry_1
F1 C1 C2 F2 2.5(12) .
P1 C1 C2 F2 179.1(6) .
F1 C1 C2 C3 -179.6(8) .
P1 C1 C2 C3 -3.0(14) .
F2 C2 C3 F3A 58.1(10) .
C1 C2 C3 F3A -120.0(10) .
F2 C2 C3 F3B -62.4(9) .
C1 C2 C3 F3B 119.4(10) .
F2 C2 C3 F3C 178.6(7) .
C1 C2 C3 F3C 0.4(13) .
F4 C4 C5 F5 -4.6(12) .
P1 C4 C5 F5 -179.2(6) .
F4 C4 C5 C6 176.1(8) .
P1 C4 C5 C6 1.6(13) .
F5 C5 C6 F6B 85.5(13) .
C4 C5 C6 F6B -95.2(15) .
F5 C5 C6 F6C -35.3(12) .
C4 C5 C6 F6C 144.1(10) .
F5 C5 C6 F6A -153.0(9) .
C4 C5 C6 F6A 26.4(14) .
C2 C1 P1 C4 129.5(8) .
F1 C1 P1 C4 -54.0(7) .
C2 C1 P1 C7 -131.1(8) .
F1 C1 P1 C7 45.4(7) .
C5 C4 P1 C1 -124.9(8) .
F4 C4 P1 C1 60.8(7) .
C5 C4 P1 C7 134.8(8) .
F4 C4 P1 C7 -39.6(7) .
C7 C7 P1 C1 -173.1(7) 7_565
C7 C7 P1 C4 -74.5(7) 7_565
